data_4103212
loop_
_publ_author_name
'Masakazu Morimoto'
'Masahiro Irie'

_publ_contact_author_address
;
Department of Chemistry and Research Center for Smart Molecules 
Rikkyo University
Nishi-Ikebukuro 3-43-1, Toshima-ku, Tokyo 171-8501, Japan
;
_publ_contact_author_email
; 
iriem@rikkyo.ac.jp
;
_publ_contact_author_fax
;
+81-3-3985-2397
;
_publ_contact_author_name
;
Prof. Masahiro Irie
;
_publ_contact_author_phone
;       
+81-3-3985-2397
;
_publ_section_title
;
 A Diarylethene Cocrystal that Converts Light into Mechanical Work
;
_journal_name_full 'Journal of the American Chemical Society'
_journal_page_first 14172
_journal_page_last 14178
_journal_paper_doi 10.1021/ja105356w
_journal_volume 132
_journal_year 2010
_chemical_formula_sum 'C55 H22 F22 S2'
_chemical_formula_weight 1164.85
_chemical_name_systematic
; 
1,2-Bis(2-methyl-5-(1-naphthyl)-3-thienyl)perfluorocyclopentene 
and perfluoronaphthalene 
;
_space_group_IT_number 5
_symmetry_cell_setting monoclinic
_symmetry_space_group_name_Hall 'C 2y'
_symmetry_space_group_name_H-M 'C 1 2 1'
_atom_sites_solution_hydrogens geom
_atom_sites_solution_primary direct
_atom_sites_solution_secondary difmap
_audit_creation_method SHELXL-97
_cell_angle_alpha 90.00
_cell_angle_beta 95.987(3)
_cell_angle_gamma 90.00
_cell_formula_units_Z 2
_cell_length_a 37.113(6)
_cell_length_b 8.4961(15)
_cell_length_c 7.3282(13)
_cell_measurement_reflns_used 4378
_cell_measurement_temperature 93(2)
_cell_measurement_theta_max 26.93
_cell_measurement_theta_min 2.21
_cell_volume 2298.1(7)
_computing_cell_refinement 'Bruker SMART'
_computing_data_collection 'Bruker SMART'
_computing_data_reduction 'Bruker SAINT'
_computing_molecular_graphics 'Bruker SHELXTL'
_computing_publication_material 'Bruker SHELXTL'
_computing_structure_refinement 'SHELXL-97 (Sheldrick, 1997)'
_computing_structure_solution 'SHELXS-97 (Sheldrick, 1990)'
_diffrn_ambient_temperature 93(2)
_diffrn_detector_area_resol_mean 8.366
_diffrn_measured_fraction_theta_full 0.989
_diffrn_measured_fraction_theta_max 0.989
_diffrn_measurement_device_type 'CCD area detector'
_diffrn_measurement_method 'omega scans'
_diffrn_radiation_monochromator graphite
_diffrn_radiation_source 'fine-focus sealed tube'
_diffrn_radiation_type MoK\a
_diffrn_radiation_wavelength 0.71073
_diffrn_reflns_av_R_equivalents 0.0214
_diffrn_reflns_av_sigmaI/netI 0.0318
_diffrn_reflns_limit_h_max 46
_diffrn_reflns_limit_h_min -46
_diffrn_reflns_limit_k_max 10
_diffrn_reflns_limit_k_min -10
_diffrn_reflns_limit_l_max 9
_diffrn_reflns_limit_l_min -8
_diffrn_reflns_number 9389
_diffrn_reflns_theta_full 26.37
_diffrn_reflns_theta_max 26.37
_diffrn_reflns_theta_min 1.10
_diffrn_standards_decay_% 1.7
_diffrn_standards_number 91
_exptl_absorpt_coefficient_mu 0.247
_exptl_absorpt_correction_T_max 0.9926
_exptl_absorpt_correction_T_min 0.8080
_exptl_absorpt_correction_type empirical
_exptl_absorpt_process_details
; 
 SADABS; Sheldrick 1996 
;
_exptl_crystal_colour colorless
_exptl_crystal_density_diffrn 1.683
_exptl_crystal_density_method 'not measured'
_exptl_crystal_description plate
_exptl_crystal_F_000 1164
_exptl_crystal_size_max 0.90
_exptl_crystal_size_mid 0.40
_exptl_crystal_size_min 0.03
_refine_diff_density_max 0.631
_refine_diff_density_min -0.285
_refine_diff_density_rms 0.078
_refine_ls_abs_structure_details 'Flack H D (1983), Acta Cryst. A39, 876-881'
_refine_ls_abs_structure_Flack 0.20(13)
_refine_ls_extinction_method none
_refine_ls_goodness_of_fit_ref 1.069
_refine_ls_hydrogen_treatment constr
_refine_ls_matrix_type full
_refine_ls_number_parameters 447
_refine_ls_number_reflns 4571
_refine_ls_number_restraints 1
_refine_ls_restrained_S_all 1.069
_refine_ls_R_factor_all 0.0551
_refine_ls_R_factor_gt 0.0528
_refine_ls_shift/su_max 0.001
_refine_ls_shift/su_mean 0.000
_refine_ls_structure_factor_coef Fsqd
_refine_ls_weighting_details 'calc w=1/[\s^2^(Fo^2^)+(0.0932P)^2^+2.2461P] where P=(Fo^2^+2Fc^2^)/3'
_refine_ls_weighting_scheme calc
_refine_ls_wR_factor_gt 0.1413
_refine_ls_wR_factor_ref 0.1464
_reflns_number_gt 4368
_reflns_number_total 4571
_reflns_threshold_expression >2sigma(I)
_cod_data_source_file ja105356w_si_007.cif
_cod_data_source_block 1oFN
_cod_database_code 4103212

loop_
_symmetry_equiv_pos_as_xyz
'x, y, z'
'-x, y, -z'
'x+1/2, y+1/2, z'
'-x+1/2, y+1/2, -z'

loop_
_atom_site_label
_atom_site_type_symbol
_atom_site_fract_x
_atom_site_fract_y
_atom_site_fract_z
_atom_site_U_iso_or_equiv
_atom_site_adp_type
_atom_site_occupancy
_atom_site_symmetry_multiplicity
_atom_site_calc_flag
_atom_site_refinement_flags
_atom_site_disorder_assembly
_atom_site_disorder_group
C1A C 0.97919(17) 0.7423(11) 0.2150(8) 0.0181(13) Uani 0.50 1 d P A 1
C2A C 0.9660(2) 0.8857(10) 0.1616(11) 0.0180(13) Uani 0.50 1 d P A 1
C3A C 0.92639(15) 0.8872(7) 0.1367(10) 0.0199(11) Uani 0.50 1 d P A 1
H3A H 0.9126 0.9779 0.0985 0.024 Uiso 0.50 1 calc PR A 1
C4A C 0.91119(15) 0.7479(8) 0.1728(9) 0.0151(14) Uiso 0.50 1 d P A 1
C5A C 0.98794(16) 1.0245(8) 0.1388(10) 0.0306(14) Uani 0.50 1 d P A 1
C6A C 0.97892(17) 1.1765(9) 0.2307(12) 0.0433(18) Uani 0.50 1 d P A 1
C8A C 1.01780(14) 0.6874(9) 0.2618(8) 0.0274(13) Uani 0.50 1 d P A 1
H8A H 1.0279 0.6545 0.1494 0.041 Uiso 0.50 1 calc PR A 1
H8B H 1.0182 0.5982 0.3469 0.041 Uiso 0.50 1 calc PR A 1
H8C H 1.0324 0.7737 0.3194 0.041 Uiso 0.50 1 calc PR A 1
F1A F 0.9852(2) 1.1632(9) 0.4169(9) 0.101(2) Uani 0.50 1 d P . 1
F2A F 0.94686(14) 1.2239(7) 0.1968(13) 0.076(2) Uani 0.50 1 d P A 1
S1A S 0.94464(4) 0.6105(2) 0.2387(2) 0.0199(3) Uani 0.50 1 d P A 1
C1B C 0.9784(2) 0.8206(13) 0.1746(11) 0.0223(15) Uani 0.50 1 d P A 2
C2B C 0.96235(15) 0.9190(8) 0.0509(11) 0.0212(11) Uani 0.50 1 d P A 2
C3B C 0.92316(15) 0.9045(7) 0.0271(11) 0.0207(11) Uani 0.50 1 d P A 2
H3B H 0.9077 0.9693 -0.0525 0.025 Uiso 0.50 1 calc PR A 2
C4B C 0.91131(17) 0.7888(9) 0.1308(9) 0.0173(14) Uiso 0.50 1 d P A 2
C5B C 0.98054(17) 1.0366(7) -0.0549(10) 0.0312(14) Uani 0.50 1 d P . 2
C6B C 0.96466(18) 1.1961(9) -0.0925(13) 0.047(2) Uani 0.50 1 d P . 2
C8B C 1.01763(16) 0.8049(11) 0.2511(9) 0.0313(15) Uani 0.50 1 d P A 2
H8D H 1.0295 0.7257 0.1806 0.047 Uiso 0.50 1 calc PR A 2
H8E H 1.0190 0.7725 0.3799 0.047 Uiso 0.50 1 calc PR A 2
H8F H 1.0299 0.9065 0.2423 0.047 Uiso 0.50 1 calc PR A 2
F1B F 0.95171(16) 1.2566(6) 0.0539(12) 0.077(2) Uani 0.50 1 d P B 2
F2B F 0.93449(12) 1.1935(6) -0.2113(10) 0.078(2) Uani 0.50 1 d P C 2
S1B S 0.94711(4) 0.7008(3) 0.2648(2) 0.0260(3) Uani 0.50 1 d P A 2
C7 C 1.0066(3) 1.2972(12) 0.1663(14) 0.060(2) Uiso 0.50 1 d P . .
C9 C 0.87223(7) 0.7316(4) 0.1607(4) 0.0253(6) Uani 1 1 d . . .
C10 C 0.85014(8) 0.8520(4) 0.2116(4) 0.0292(7) Uani 1 1 d . A .
H10 H 0.8604 0.9524 0.2408 0.035 Uiso 1 1 calc R . .
C11 C 0.81315(8) 0.8294(4) 0.2210(4) 0.0228(6) Uani 1 1 d . . .
H11 H 0.7986 0.9148 0.2540 0.027 Uiso 1 1 calc R A .
C12 C 0.79753(7) 0.6852(3) 0.1833(4) 0.0204(5) Uani 1 1 d . A .
H12 H 0.7724 0.6704 0.1927 0.024 Uiso 1 1 calc R . .
C13 C 0.81893(8) 0.5582(3) 0.1302(4) 0.0206(6) Uani 1 1 d . . .
C14 C 0.80286(9) 0.4091(4) 0.0893(4) 0.0266(6) Uani 1 1 d . A .
H14 H 0.7778 0.3939 0.0997 0.032 Uiso 1 1 calc R . .
C15 C 0.82336(11) 0.2872(4) 0.0349(4) 0.0352(8) Uani 1 1 d . . .
H15 H 0.8126 0.1871 0.0098 0.042 Uiso 1 1 calc R A .
C16 C 0.86025(11) 0.3097(4) 0.0161(4) 0.0356(8) Uani 1 1 d . A .
H16 H 0.8742 0.2250 -0.0240 0.043 Uiso 1 1 calc R . .
C17 C 0.87629(9) 0.4514(4) 0.0547(4) 0.0297(7) Uani 1 1 d . . .
H17 H 0.9013 0.4640 0.0402 0.036 Uiso 1 1 calc R A .
C18 C 0.85669(8) 0.5810(4) 0.1160(4) 0.0211(6) Uani 1 1 d . A .
C19 C 0.86455(8) 0.7316(4) 0.6582(4) 0.0264(6) Uani 1 1 d . . .
C20 C 0.84284(9) 0.8465(4) 0.7179(5) 0.0295(7) Uani 1 1 d . . .
C21 C 0.80653(8) 0.8149(4) 0.7373(4) 0.0252(6) Uani 1 1 d . . .
C22 C 0.79269(7) 0.6703(3) 0.6992(4) 0.0204(5) Uani 1 1 d . . .
C23 C 0.81374(7) 0.5486(3) 0.6363(4) 0.0192(6) Uani 1 1 d . . .
C24 C 0.80018(7) 0.3959(4) 0.5896(4) 0.0227(6) Uani 1 1 d . . .
C25 C 0.82188(9) 0.2828(4) 0.5299(4) 0.0268(6) Uani 1 1 d . . .
C26 C 0.85876(8) 0.3127(4) 0.5147(4) 0.0234(6) Uani 1 1 d . . .
C27 C 0.87286(8) 0.4568(3) 0.5575(4) 0.0219(6) Uani 1 1 d . . .
C28 C 0.85113(8) 0.5793(3) 0.6170(4) 0.0184(5) Uani 1 1 d . . .
F3 F 1.01663(16) 1.4044(8) 0.2826(12) 0.097(3) Uani 0.50 1 d P A .
F4 F 0.98786(18) 1.3741(9) 0.0169(13) 0.099(3) Uani 0.50 1 d P . .
F5 F 0.89904(5) 0.7678(2) 0.6393(3) 0.0397(5) Uani 1 1 d . . .
F6 F 0.85592(6) 0.9902(2) 0.7585(4) 0.0465(6) Uani 1 1 d . . .
F7 F 0.78593(5) 0.9301(2) 0.7956(3) 0.0346(4) Uani 1 1 d . . .
F8 F 0.75780(4) 0.6440(2) 0.7260(2) 0.0295(4) Uani 1 1 d . . .
F9 F 0.76539(5) 0.3622(2) 0.6026(3) 0.0344(5) Uani 1 1 d . . .
F10 F 0.80881(5) 0.1397(2) 0.4863(3) 0.0381(5) Uani 1 1 d . . .
F11 F 0.87939(5) 0.1971(2) 0.4596(2) 0.0313(4) Uani 1 1 d . . .
F12 F 0.90806(5) 0.4799(2) 0.5447(3) 0.0319(4) Uani 1 1 d . . .

loop_
_atom_site_aniso_label
_atom_site_aniso_U_11
_atom_site_aniso_U_22
_atom_site_aniso_U_33
_atom_site_aniso_U_23
_atom_site_aniso_U_13
_atom_site_aniso_U_12
C1A 0.012(3) 0.025(4) 0.016(3) -0.003(3) -0.002(2) -0.002(3)
C2A 0.022(4) 0.013(4) 0.020(4) -0.005(3) 0.005(3) 0.003(3)
C3A 0.016(3) 0.017(3) 0.027(3) -0.007(3) 0.002(2) 0.002(2)
C5A 0.019(3) 0.022(3) 0.051(4) -0.007(3) 0.006(3) 0.003(2)
C6A 0.023(3) 0.034(4) 0.075(5) -0.014(4) 0.015(3) -0.002(3)
C8A 0.016(3) 0.039(4) 0.027(3) 0.012(3) 0.003(2) 0.002(3)
F1A 0.161(7) 0.066(4) 0.076(4) -0.029(3) 0.014(4) 0.022(5)
F2A 0.037(3) 0.037(3) 0.158(7) -0.034(4) 0.023(3) 0.003(2)
S1A 0.0143(7) 0.0208(8) 0.0251(7) 0.0053(6) 0.0045(5) 0.0012(6)
C1B 0.020(4) 0.017(5) 0.031(4) -0.004(4) 0.006(3) 0.006(4)
C2B 0.015(3) 0.017(3) 0.032(4) -0.010(3) 0.004(3) 0.001(2)
C3B 0.019(3) 0.018(3) 0.024(3) -0.007(3) 0.002(2) 0.002(2)
C5B 0.025(3) 0.011(3) 0.057(4) -0.005(3) 0.003(3) 0.000(2)
C6B 0.023(3) 0.029(4) 0.092(6) 0.010(4) 0.017(3) 0.011(3)
C8B 0.014(3) 0.052(5) 0.028(3) -0.001(3) -0.001(2) 0.003(3)
F1B 0.067(4) 0.033(3) 0.142(6) 0.007(3) 0.062(4) 0.016(3)
F2B 0.0250(19) 0.055(3) 0.150(6) 0.059(4) -0.012(3) 0.003(2)
S1B 0.0157(7) 0.0406(11) 0.0221(7) 0.0061(8) 0.0036(5) 0.0021(7)
C9 0.0132(12) 0.0381(18) 0.0238(14) -0.0131(12) -0.0015(10) 0.0027(12)
C10 0.0225(14) 0.0310(17) 0.0349(16) -0.0184(13) 0.0074(12) -0.0063(12)
C11 0.0189(13) 0.0229(14) 0.0274(14) -0.0080(11) 0.0067(11) 0.0058(11)
C12 0.0157(11) 0.0254(15) 0.0197(12) 0.0002(11) 0.0000(10) 0.0010(11)
C13 0.0245(14) 0.0248(15) 0.0123(11) 0.0000(10) 0.0005(10) 0.0012(11)
C14 0.0367(16) 0.0222(15) 0.0212(14) 0.0003(12) 0.0053(12) -0.0042(13)
C15 0.065(2) 0.0182(15) 0.0237(15) 0.0009(12) 0.0113(15) 0.0012(14)
C16 0.058(2) 0.0250(16) 0.0254(15) 0.0024(12) 0.0115(15) 0.0194(15)
C17 0.0364(16) 0.0345(18) 0.0185(14) 0.0002(12) 0.0040(12) 0.0202(14)
C18 0.0217(14) 0.0269(15) 0.0145(12) -0.0009(10) 0.0013(10) 0.0092(11)
C19 0.0187(13) 0.0231(16) 0.0378(16) 0.0011(12) 0.0052(12) -0.0030(11)
C20 0.0327(16) 0.0137(14) 0.0432(18) 0.0006(13) 0.0081(13) -0.0017(12)
C21 0.0287(15) 0.0201(14) 0.0280(15) 0.0024(11) 0.0088(12) 0.0082(12)
C22 0.0167(11) 0.0229(14) 0.0218(13) 0.0047(11) 0.0035(10) 0.0005(11)
C23 0.0186(12) 0.0247(14) 0.0140(12) 0.0031(10) 0.0008(10) -0.0036(11)
C24 0.0189(13) 0.0302(17) 0.0193(13) -0.0011(11) 0.0040(10) -0.0066(11)
C25 0.0324(16) 0.0271(16) 0.0203(13) -0.0058(12) 0.0001(12) -0.0081(13)
C26 0.0261(14) 0.0245(15) 0.0199(13) 0.0004(11) 0.0048(11) 0.0052(12)
C27 0.0186(13) 0.0244(16) 0.0231(14) 0.0032(11) 0.0034(11) 0.0014(11)
C28 0.0183(12) 0.0167(13) 0.0206(12) 0.0024(10) 0.0045(10) -0.0002(10)
F3 0.056(3) 0.067(4) 0.174(7) -0.067(5) 0.043(4) -0.030(3)
F4 0.069(5) 0.085(5) 0.149(7) 0.039(5) 0.039(5) 0.035(3)
F5 0.0226(9) 0.0282(10) 0.0712(14) -0.0086(10) 0.0190(9) -0.0088(8)
F6 0.0435(12) 0.0168(9) 0.0828(17) -0.0071(10) 0.0241(11) -0.0062(8)
F7 0.0369(10) 0.0240(9) 0.0452(11) 0.0039(8) 0.0151(8) 0.0117(8)
F8 0.0187(7) 0.0356(10) 0.0354(9) 0.0027(8) 0.0089(7) 0.0013(7)
F9 0.0226(9) 0.0397(11) 0.0419(11) -0.0092(9) 0.0079(8) -0.0147(8)
F10 0.0432(10) 0.0293(10) 0.0422(10) -0.0145(8) 0.0057(8) -0.0149(9)
F11 0.0400(10) 0.0225(9) 0.0326(9) -0.0057(7) 0.0098(8) 0.0046(8)
F12 0.0186(8) 0.0294(9) 0.0493(11) -0.0026(8) 0.0101(7) 0.0010(7)

loop_
_atom_type_symbol
_atom_type_description
_atom_type_scat_dispersion_real
_atom_type_scat_dispersion_imag
_atom_type_scat_source
C C 0.0033 0.0016 'International Tables Vol C Tables 4.2.6.8 and 6.1.1.4'
H H 0.0000 0.0000 'International Tables Vol C Tables 4.2.6.8 and 6.1.1.4'
F F 0.0171 0.0103 'International Tables Vol C Tables 4.2.6.8 and 6.1.1.4'
S S 0.1246 0.1234 'International Tables Vol C Tables 4.2.6.8 and 6.1.1.4'

loop_
_geom_angle_atom_site_label_1
_geom_angle_atom_site_label_2
_geom_angle_atom_site_label_3
_geom_angle
_geom_angle_site_symmetry_1
_geom_angle_site_symmetry_3
C2A C1A C8A 130.4(7) . .
C2A C1A S1A 111.3(5) . .
C8A C1A S1A 118.3(7) . .
C1A C2A C5A 125.0(7) . .
C1A C2A C3A 111.9(6) . .
C5A C2A C3A 123.1(8) . .
C4A C3A C2A 113.8(6) . .
C4A C3A H3A 123.1 . .
C2A C3A H3A 123.1 . .
C3A C4A C9 120.5(5) . .
C3A C4A S1A 110.0(4) . .
C9 C4A S1A 129.4(5) . .
C2A C5A C6A 119.3(6) . .
F2A C6A F1A 106.5(7) . .
F2A C6A C5A 115.8(6) . .
F1A C6A C5A 110.6(7) . .
F2A C6A C7 111.7(8) . .
F1A C6A C7 107.9(7) . .
C5A C6A C7 104.1(6) . .
C6A F1A F1A 144.8(10) . 2_756
C1A S1A C4A 93.0(4) . .
C2B C1B C8B 130.9(8) . .
C2B C1B S1B 111.2(6) . .
C8B C1B S1B 117.8(8) . .
C1B C2B C3B 113.6(7) . .
C1B C2B C5B 126.2(6) . .
C3B C2B C5B 120.2(7) . .
C4B C3B C2B 112.1(6) . .
C4B C3B H3B 123.9 . .
C2B C3B H3B 123.9 . .
C3B C4B C9 131.9(6) . .
C3B C4B S1B 111.0(5) . .
C9 C4B S1B 116.9(5) . .
C2B C5B C6B 121.3(6) . .
C2B C5B C5B 100.2(6) . 2_755
C6B C5B C5B 114.7(4) . 2_755
F1B C6B F2B 100.5(6) . .
F1B C6B C5B 111.8(7) . .
F2B C6B C5B 113.0(7) . .
F1B C6B C7 113.5(7) . 2_755
F2B C6B C7 110.4(7) . 2_755
C5B C6B C7 107.5(6) . 2_755
C1B C8B H8D 109.5 . .
C1B C8B H8E 109.5 . .
H8D C8B H8E 109.5 . .
C1B C8B H8F 109.5 . .
H8D C8B H8F 109.5 . .
H8E C8B H8F 109.5 . .
C1B S1B C4B 92.0(4) . .
F3 C7 F4 106.1(9) . .
F3 C7 C6B 118.4(8) . 2_755
F4 C7 C6B 107.3(8) . 2_755
F3 C7 F4 103.0(8) . 2_755
C6B C7 F4 76.3(6) 2_755 2_755
F3 C7 C6A 115.1(8) . .
F4 C7 C6A 104.9(8) . .
C6B C7 C6A 104.3(7) 2_755 .
F4 C7 C6A 134.6(8) 2_755 .
C10 C9 C18 119.1(2) . .
C10 C9 C4A 121.9(3) . .
C18 C9 C4A 118.5(3) . .
C10 C9 C4B 113.0(4) . .
C18 C9 C4B 127.1(3) . .
C9 C10 C11 121.6(3) . .
C9 C10 H10 119.2 . .
C11 C10 H10 119.2 . .
C12 C11 C10 120.7(3) . .
C12 C11 H11 119.7 . .
C10 C11 H11 119.7 . .
C11 C12 C13 119.9(2) . .
C11 C12 H12 120.1 . .
C13 C12 H12 120.1 . .
C12 C13 C14 120.1(3) . .
C12 C13 C18 119.9(3) . .
C14 C13 C18 120.0(3) . .
C15 C14 C13 120.2(3) . .
C15 C14 H14 119.9 . .
C13 C14 H14 119.9 . .
C14 C15 C16 120.2(3) . .
C14 C15 H15 119.9 . .
C16 C15 H15 119.9 . .
C17 C16 C15 120.7(3) . .
C17 C16 H16 119.6 . .
C15 C16 H16 119.6 . .
C16 C17 C18 121.7(3) . .
C16 C17 H17 119.2 . .
C18 C17 H17 119.2 . .
C17 C18 C9 124.1(3) . .
C17 C18 C13 117.2(3) . .
C9 C18 C13 118.7(2) . .
F5 C19 C20 118.1(3) . .
F5 C19 C28 120.7(3) . .
C20 C19 C28 121.2(3) . .
F6 C20 C19 120.7(3) . .
F6 C20 C21 119.0(3) . .
C19 C20 C21 120.2(3) . .
F7 C21 C22 120.9(3) . .
F7 C21 C20 118.8(3) . .
C22 C21 C20 120.3(3) . .
F8 C22 C21 118.1(3) . .
F8 C22 C23 120.1(3) . .
C21 C22 C23 121.7(2) . .
C22 C23 C24 123.8(3) . .
C22 C23 C28 118.5(2) . .
C24 C23 C28 117.7(2) . .
F9 C24 C25 118.8(3) . .
F9 C24 C23 120.0(3) . .
C25 C24 C23 121.2(3) . .
F10 C25 C24 120.6(3) . .
F10 C25 C26 118.5(3) . .
C24 C25 C26 120.8(3) . .
F11 C26 C27 121.0(3) . .
F11 C26 C25 119.0(3) . .
C27 C26 C25 120.0(3) . .
F12 C27 C26 118.3(3) . .
F12 C27 C28 120.5(3) . .
C26 C27 C28 121.2(3) . .
C19 C28 C27 122.8(3) . .
C19 C28 C23 118.1(2) . .
C27 C28 C23 119.1(2) . .
F4 F4 C7 78.4(10) 2_755 .
F4 F4 C7 63.7(9) 2_755 2_755
C7 F4 C7 112.8(8) . 2_755

loop_
_geom_bond_atom_site_label_1
_geom_bond_atom_site_label_2
_geom_bond_distance
_geom_bond_site_symmetry_2
C1A C2A 1.355(11) .
C1A C8A 1.512(9) .
C1A S1A 1.725(8) .
C2A C5A 1.453(9) .
C2A C3A 1.462(9) .
C3A C4A 1.349(9) .
C3A H3A 0.9500 .
C4A C9 1.446(6) .
C4A S1A 1.736(7) .
C5A C6A 1.510(9) .
C6A F2A 1.256(8) .
C6A F1A 1.365(11) .
C6A C7 1.558(12) .
C8A H8A 0.9800 .
C8A H8B 0.9800 .
C8A H8C 0.9800 .
F1A F1A 1.553(15) 2_756
C1B C2B 1.327(12) .
C1B C8B 1.511(10) .
C1B S1B 1.726(9) .
C2B C3B 1.452(8) .
C2B C5B 1.471(10) .
C3B C4B 1.344(11) .
C3B H3B 0.9500 .
C4B C9 1.566(7) .
C4B S1B 1.737(7) .
C5B C6B 1.492(9) .
C5B C5B 1.578(12) 2_755
C6B F1B 1.324(12) .
C6B F2B 1.345(10) .
C6B C7 1.514(12) 2_755
C8B H8D 0.9800 .
C8B H8E 0.9800 .
C8B H8F 0.9800 .
C7 F3 1.276(12) .
C7 F4 1.397(12) .
C7 C6B 1.514(12) 2_755
C7 F4 1.527(13) 2_755
C9 C10 1.386(4) .
C9 C18 1.428(4) .
C10 C11 1.395(4) .
C10 H10 0.9500 .
C11 C12 1.371(4) .
C11 H11 0.9500 .
C12 C13 1.418(4) .
C12 H12 0.9500 .
C13 C14 1.419(4) .
C13 C18 1.429(4) .
C14 C15 1.369(5) .
C14 H14 0.9500 .
C15 C16 1.403(5) .
C15 H15 0.9500 .
C16 C17 1.360(5) .
C16 H16 0.9500 .
C17 C18 1.418(4) .
C17 H17 0.9500 .
C19 F5 1.338(3) .
C19 C20 1.367(4) .
C19 C28 1.408(4) .
C20 F6 1.336(4) .
C20 C21 1.396(4) .
C21 F7 1.339(3) .
C21 C22 1.349(4) .
C22 F8 1.348(3) .
C22 C23 1.403(4) .
C23 C24 1.421(4) .
C23 C28 1.433(4) .
C24 F9 1.336(3) .
C24 C25 1.355(4) .
C25 F10 1.335(4) .
C25 C26 1.408(4) .
C26 F11 1.334(3) .
C26 C27 1.355(4) .
C27 F12 1.334(3) .
C27 C28 1.413(4) .
F4 F4 0.959(12) 2_755
F4 C7 1.527(13) 2_755
